data_7233621
loop_
_publ_author_name
'Xie, Peizhong'
'Wo, Xiangyang'
'Yang, Xiaobo'
'Cai, Xinying'
'Li, Shuangshuang'
'Gao, Cuiqing'
'Fu, Weishan'
'Sun, Zuolian'
'Loh, Teck-Peng'

_publ_section_title
;
 Calcium-catalyzed regioselective dehydrative cross-coupling of
 propargylic alcohols with 1,3-dicarbonyl compounds
;
_journal_issue 19
_journal_name_full 'Green Chemistry'
_journal_page_first 5207
_journal_paper_doi 10.1039/C9GC02635E
_journal_volume 21
_journal_year 2019
_chemical_formula_sum 'C23 H22 O3'
_chemical_formula_weight 346.40
_space_group_crystal_system monoclinic
_space_group_IT_number 14
_space_group_name_Hall '-P 2yn'
_space_group_name_H-M_alt 'P 1 21/n 1'
_symmetry_space_group_name_Hall '-P 2yn'
_symmetry_space_group_name_H-M 'P 1 21/n 1'
_atom_sites_solution_hydrogens geom
_audit_block_doi 10.5517/ccdc.csd.cc229b80
_audit_creation_method SHELXL-2018/3
_audit_update_record
;
2019-05-13 deposited with the CCDC.    2019-09-01 downloaded from the CCDC.
;
_cell_angle_alpha 90
_cell_angle_beta 114.025(2)
_cell_angle_gamma 90
_cell_formula_units_Z 4
_cell_length_a 11.3670(7)
_cell_length_b 15.8302(10)
_cell_length_c 11.4198(7)
_cell_measurement_reflns_used 9659
_cell_measurement_temperature 193(2)
_cell_measurement_theta_max 53.89
_cell_measurement_theta_min 3.70
_cell_volume 1876.9(2)
_computing_structure_refinement 'SHELXL-2018/3 (Sheldrick, 2018)'
_computing_structure_solution 'SHELXT 2014/5 (Sheldrick, 2014)'
_diffrn_ambient_temperature 193(2)
_diffrn_measured_fraction_theta_full 0.996
_diffrn_measured_fraction_theta_max 0.996
_diffrn_measurement_device_type 'Bruker D8 Venture'
_diffrn_measurement_method '\f and \w scans'
_diffrn_radiation_type GaK\a
_diffrn_radiation_wavelength 1.34139
_diffrn_reflns_av_R_equivalents 0.0546
_diffrn_reflns_av_unetI/netI 0.0399
_diffrn_reflns_Laue_measured_fraction_full 0.996
_diffrn_reflns_Laue_measured_fraction_max 0.996
_diffrn_reflns_limit_h_max 13
_diffrn_reflns_limit_h_min -9
_diffrn_reflns_limit_k_max 15
_diffrn_reflns_limit_k_min -18
_diffrn_reflns_limit_l_max 13
_diffrn_reflns_limit_l_min -13
_diffrn_reflns_number 12903
_diffrn_reflns_point_group_measured_fraction_full 0.996
_diffrn_reflns_point_group_measured_fraction_max 0.996
_diffrn_reflns_theta_full 52.983
_diffrn_reflns_theta_max 52.983
_diffrn_reflns_theta_min 4.024
_exptl_absorpt_coefficient_mu 0.406
_exptl_crystal_density_diffrn 1.226
_exptl_crystal_description block
_exptl_crystal_F_000 736
_exptl_crystal_size_max 0.190
_exptl_crystal_size_mid 0.170
_exptl_crystal_size_min 0.140
_refine_diff_density_max 0.204
_refine_diff_density_min -0.158
_refine_diff_density_rms 0.033
_refine_ls_extinction_method none
_refine_ls_goodness_of_fit_ref 1.042
_refine_ls_hydrogen_treatment constr
_refine_ls_matrix_type full
_refine_ls_number_parameters 236
_refine_ls_number_reflns 3300
_refine_ls_number_restraints 0
_refine_ls_restrained_S_all 1.042
_refine_ls_R_factor_all 0.0440
_refine_ls_R_factor_gt 0.0400
_refine_ls_shift/su_max 0.000
_refine_ls_shift/su_mean 0.000
_refine_ls_structure_factor_coef Fsqd
_refine_ls_weighting_details 'w=1/[\s^2^(Fo^2^)+(0.0483P)^2^+0.5020P] where P=(Fo^2^+2Fc^2^)/3'
_refine_ls_weighting_scheme calc
_refine_ls_wR_factor_gt 0.1061
_refine_ls_wR_factor_ref 0.1103
_reflns_Friedel_coverage 0.000
_reflns_number_gt 2992
_reflns_number_total 3300
_reflns_threshold_expression 'I > 2\s(I)'
_cod_data_source_file c9gc02635e2.cif
_cod_data_source_block 20190322ZH_NGD_XXD_0m_a
_cod_depositor_comments 'Adding full bibliography for 7233620--7233621.cif.'
_cod_database_code 7233621
_shelx_shelxl_version_number 2018/3
_shelx_space_group_comment
;
The symmetry employed for this shelxl refinement is uniquely defined
by the following loop, which should always be used as a source of
symmetry information in preference to the above space-group names.
They are only intended as comments.
;
_shelx_estimated_absorpt_t_min 0.927
_shelx_estimated_absorpt_t_max 0.945

loop_
_space_group_symop_operation_xyz
'x, y, z'
'-x+1/2, y+1/2, -z+1/2'
'-x, -y, -z'
'x-1/2, -y-1/2, z-1/2'

loop_
_atom_site_label
_atom_site_type_symbol
_atom_site_fract_x
_atom_site_fract_y
_atom_site_fract_z
_atom_site_U_iso_or_equiv
_atom_site_adp_type
_atom_site_occupancy
_atom_site_site_symmetry_order
_atom_site_calc_flag
_atom_site_refinement_flags_posn
_atom_site_refinement_flags_adp
C1 C 0.76470(14) 0.43038(10) 0.87077(14) 0.0419(3) Uani 1 1 d . .
H1 H 0.788610 0.398247 0.813647 0.050 Uiso 1 1 calc R U
C2 C 0.85456(15) 0.44645(10) 0.99424(15) 0.0462(4) Uani 1 1 d . .
H2 H 0.939453 0.424602 1.021785 0.055 Uiso 1 1 calc R U
C3 C 0.82114(15) 0.49397(10) 1.07706(14) 0.0439(4) Uani 1 1 d . .
H3 H 0.882784 0.504496 1.161768 0.053 Uiso 1 1 calc R U
C4 C 0.69876(15) 0.52614(10) 1.03726(14) 0.0444(4) Uani 1 1 d . .
H4 H 0.676424 0.559698 1.094119 0.053 Uiso 1 1 calc R U
C5 C 0.60753(14) 0.50985(9) 0.91429(13) 0.0394(3) Uani 1 1 d . .
H5 H 0.522909 0.532030 0.887480 0.047 Uiso 1 1 calc R U
C6 C 0.63970(13) 0.46113(8) 0.83026(12) 0.0333(3) Uani 1 1 d . .
C7 C 0.54431(13) 0.44072(9) 0.70434(13) 0.0339(3) Uani 1 1 d . .
C8 C 0.46686(13) 0.42076(8) 0.60071(12) 0.0331(3) Uani 1 1 d . .
C9 C 0.36836(12) 0.39326(8) 0.47619(11) 0.0309(3) Uani 1 1 d . .
H9 H 0.342971 0.443608 0.418311 0.037 Uiso 1 1 calc R U
C10 C 0.41920(12) 0.32649(8) 0.41309(12) 0.0321(3) Uani 1 1 d . .
C11 C 0.51550(13) 0.26997(9) 0.48420(13) 0.0377(3) Uani 1 1 d . .
H11 H 0.552393 0.273474 0.575124 0.045 Uiso 1 1 calc R U
C12 C 0.55823(15) 0.20884(10) 0.42451(14) 0.0436(3) Uani 1 1 d . .
H12 H 0.623709 0.170500 0.474538 0.052 Uiso 1 1 calc R U
C13 C 0.50616(16) 0.20318(10) 0.29226(15) 0.0463(4) Uani 1 1 d . .
H13 H 0.535290 0.160984 0.251178 0.056 Uiso 1 1 calc R U
C14 C 0.41135(16) 0.25947(11) 0.22043(14) 0.0464(4) Uani 1 1 d . .
H14 H 0.375696 0.256119 0.129512 0.056 Uiso 1 1 calc R U
C15 C 0.36783(14) 0.32073(9) 0.27980(12) 0.0388(3) Uani 1 1 d . .
H15 H 0.302568 0.359066 0.229361 0.047 Uiso 1 1 calc R U
C16 C 0.24658(12) 0.36297(8) 0.49556(11) 0.0299(3) Uani 1 1 d . .
C17 C 0.20173(12) 0.43323(9) 0.56003(12) 0.0343(3) Uani 1 1 d . .
C18 C 0.15575(18) 0.57913(11) 0.55686(17) 0.0555(4) Uani 1 1 d . .
H18A H 0.091846 0.561176 0.590303 0.067 Uiso 1 1 calc R U
H18B H 0.114535 0.621767 0.488991 0.067 Uiso 1 1 calc R U
C19 C 0.26884(17) 0.61738(12) 0.66219(19) 0.0595(5) Uani 1 1 d . .
H19A H 0.299863 0.579038 0.735948 0.089 Uiso 1 1 calc R U
H19B H 0.243719 0.671328 0.687381 0.089 Uiso 1 1 calc R U
H19C H 0.337549 0.627021 0.632729 0.089 Uiso 1 1 calc R U
C20 C 0.26021(13) 0.28015(9) 0.56837(13) 0.0367(3) Uani 1 1 d . .
H20A H 0.288814 0.290967 0.661294 0.044 Uiso 1 1 calc R U
H20B H 0.323771 0.242744 0.555554 0.044 Uiso 1 1 calc R U
C21 C 0.12635(15) 0.23963(10) 0.51318(15) 0.0452(4) Uani 1 1 d . .
H21A H 0.132283 0.177582 0.524953 0.054 Uiso 1 1 calc R U
H21B H 0.071797 0.262890 0.554443 0.054 Uiso 1 1 calc R U
C22 C 0.07280(16) 0.26272(11) 0.37182(15) 0.0524(4) Uani 1 1 d . .
H22A H 0.095498 0.218976 0.322599 0.063 Uiso 1 1 calc R U
H22B H -0.022160 0.267915 0.336586 0.063 Uiso 1 1 calc R U
C23 C 0.13263(13) 0.34539(9) 0.36436(12) 0.0367(3) Uani 1 1 d . .
O1 O 0.17370(12) 0.42228(7) 0.64939(10) 0.0528(3) Uani 1 1 d . .
O2 O 0.19436(11) 0.50665(7) 0.50270(10) 0.0487(3) Uani 1 1 d . .
O3 O 0.10093(11) 0.39152(8) 0.27302(9) 0.0536(3) Uani 1 1 d . .

loop_
_atom_site_aniso_label
_atom_site_aniso_U_11
_atom_site_aniso_U_22
_atom_site_aniso_U_33
_atom_site_aniso_U_23
_atom_site_aniso_U_13
_atom_site_aniso_U_12
C1 0.0381(8) 0.0439(8) 0.0409(8) -0.0061(6) 0.0133(6) -0.0012(6)
C2 0.0345(7) 0.0481(9) 0.0456(8) -0.0012(7) 0.0058(6) -0.0021(6)
C3 0.0453(8) 0.0443(8) 0.0329(7) -0.0015(6) 0.0064(6) -0.0091(7)
C4 0.0521(9) 0.0463(9) 0.0334(7) -0.0065(6) 0.0161(7) -0.0034(7)
C5 0.0384(7) 0.0423(8) 0.0352(7) -0.0009(6) 0.0128(6) 0.0010(6)
C6 0.0353(7) 0.0315(7) 0.0304(6) 0.0009(5) 0.0107(6) -0.0051(5)
C7 0.0341(7) 0.0337(7) 0.0330(7) 0.0003(5) 0.0127(6) -0.0020(5)
C8 0.0341(7) 0.0339(7) 0.0325(7) -0.0005(5) 0.0148(6) -0.0013(5)
C9 0.0333(7) 0.0327(7) 0.0250(6) 0.0017(5) 0.0102(5) 0.0012(5)
C10 0.0341(7) 0.0347(7) 0.0291(6) -0.0007(5) 0.0145(5) -0.0013(5)
C11 0.0379(7) 0.0430(8) 0.0316(7) 0.0000(6) 0.0136(6) 0.0037(6)
C12 0.0435(8) 0.0431(8) 0.0466(8) 0.0014(7) 0.0209(7) 0.0075(6)
C13 0.0553(9) 0.0441(8) 0.0483(8) -0.0071(7) 0.0302(7) 0.0022(7)
C14 0.0571(9) 0.0537(9) 0.0326(7) -0.0057(6) 0.0225(7) 0.0009(7)
C15 0.0436(8) 0.0437(8) 0.0297(7) 0.0014(6) 0.0154(6) 0.0026(6)
C16 0.0290(6) 0.0341(7) 0.0233(6) -0.0010(5) 0.0072(5) 0.0014(5)
C17 0.0283(6) 0.0416(8) 0.0274(6) -0.0058(5) 0.0055(5) -0.0008(5)
C18 0.0596(10) 0.0440(9) 0.0546(9) -0.0080(7) 0.0148(8) 0.0186(8)
C19 0.0560(10) 0.0500(10) 0.0733(12) -0.0160(9) 0.0272(9) -0.0049(8)
C20 0.0373(7) 0.0390(8) 0.0330(7) 0.0043(6) 0.0136(6) 0.0011(6)
C21 0.0453(8) 0.0421(8) 0.0510(9) -0.0070(7) 0.0223(7) -0.0088(7)
C22 0.0475(9) 0.0507(10) 0.0465(9) -0.0148(7) 0.0065(7) -0.0089(7)
C23 0.0315(7) 0.0462(8) 0.0271(7) -0.0066(6) 0.0064(5) 0.0068(6)
O1 0.0665(7) 0.0556(7) 0.0498(6) -0.0158(5) 0.0374(6) -0.0112(6)
O2 0.0645(7) 0.0398(6) 0.0395(5) 0.0011(4) 0.0189(5) 0.0175(5)
O3 0.0501(7) 0.0667(8) 0.0294(5) 0.0061(5) 0.0013(5) 0.0096(5)

loop_
_atom_type_symbol
_atom_type_description
_atom_type_scat_dispersion_real
_atom_type_scat_dispersion_imag
_atom_type_scat_source
C C 0.0137 0.0067 'International Tables Vol C Tables 4.2.6.8 and 6.1.1.4'
H H 0.0000 0.0000 'International Tables Vol C Tables 4.2.6.8 and 6.1.1.4'
Cl Cl 0.3281 0.5435 'International Tables Vol C Tables 4.2.6.8 and 6.1.1.4'
N N 0.0241 0.0134 'International Tables Vol C Tables 4.2.6.8 and 6.1.1.4'
O O 0.0389 0.0241 'International Tables Vol C Tables 4.2.6.8 and 6.1.1.4'

loop_
_geom_angle_atom_site_label_1
_geom_angle_atom_site_label_2
_geom_angle_atom_site_label_3
_geom_angle
C2 C1 C6 120.25(14)
C2 C1 H1 119.9
C6 C1 H1 119.9
C3 C2 C1 120.23(14)
C3 C2 H2 119.9
C1 C2 H2 119.9
C4 C3 C2 120.04(13)
C4 C3 H3 120.0
C2 C3 H3 120.0
C3 C4 C5 120.30(14)
C3 C4 H4 119.8
C5 C4 H4 119.8
C4 C5 C6 120.19(14)
C4 C5 H5 119.9
C6 C5 H5 119.9
C1 C6 C5 118.97(13)
C1 C6 C7 120.33(12)
C5 C6 C7 120.68(13)
C8 C7 C6 177.55(15)
C7 C8 C9 177.08(14)
C8 C9 C10 112.15(11)
C8 C9 C16 108.84(10)
C10 C9 C16 112.53(11)
C8 C9 H9 107.7
C10 C9 H9 107.7
C16 C9 H9 107.7
C11 C10 C15 118.41(12)
C11 C10 C9 122.10(11)
C15 C10 C9 119.48(12)
C12 C11 C10 120.93(13)
C12 C11 H11 119.5
C10 C11 H11 119.5
C11 C12 C13 120.30(14)
C11 C12 H12 119.9
C13 C12 H12 119.9
C14 C13 C12 119.37(14)
C14 C13 H13 120.3
C12 C13 H13 120.3
C13 C14 C15 120.58(13)
C13 C14 H14 119.7
C15 C14 H14 119.7
C14 C15 C10 120.40(14)
C14 C15 H15 119.8
C10 C15 H15 119.8
C20 C16 C17 109.99(11)
C20 C16 C23 103.36(11)
C17 C16 C23 106.46(10)
C20 C16 C9 116.18(10)
C17 C16 C9 109.42(10)
C23 C16 C9 110.89(10)
O1 C17 O2 124.35(13)
O1 C17 C16 124.07(13)
O2 C17 C16 111.56(11)
O2 C18 C19 110.77(14)
O2 C18 H18A 109.5
C19 C18 H18A 109.5
O2 C18 H18B 109.5
C19 C18 H18B 109.5
H18A C18 H18B 108.1
C18 C19 H19A 109.5
C18 C19 H19B 109.5
H19A C19 H19B 109.5
C18 C19 H19C 109.5
H19A C19 H19C 109.5
H19B C19 H19C 109.5
C16 C20 C21 105.79(11)
C16 C20 H20A 110.6
C21 C20 H20A 110.6
C16 C20 H20B 110.6
C21 C20 H20B 110.6
H20A C20 H20B 108.7
C22 C21 C20 103.75(12)
C22 C21 H21A 111.0
C20 C21 H21A 111.0
C22 C21 H21B 111.0
C20 C21 H21B 111.0
H21A C21 H21B 109.0
C23 C22 C21 106.06(12)
C23 C22 H22A 110.5
C21 C22 H22A 110.5
C23 C22 H22B 110.5
C21 C22 H22B 110.5
H22A C22 H22B 108.7
O3 C23 C22 126.82(13)
O3 C23 C16 124.40(13)
C22 C23 C16 108.77(12)
C17 O2 C18 116.95(12)

loop_
_geom_bond_atom_site_label_1
_geom_bond_atom_site_label_2
_geom_bond_distance
C1 C2 1.387(2)
C1 C6 1.391(2)
C1 H1 0.9500
C2 C3 1.377(2)
C2 H2 0.9500
C3 C4 1.373(2)
C3 H3 0.9500
C4 C5 1.389(2)
C4 H4 0.9500
C5 C6 1.391(2)
C5 H5 0.9500
C6 C7 1.4416(18)
C7 C8 1.1946(19)
C8 C9 1.4726(18)
C9 C10 1.5198(18)
C9 C16 1.5634(18)
C9 H9 1.0000
C10 C11 1.3907(19)
C10 C15 1.3937(18)
C11 C12 1.381(2)
C11 H11 0.9500
C12 C13 1.382(2)
C12 H12 0.9500
C13 C14 1.381(2)
C13 H13 0.9500
C14 C15 1.385(2)
C14 H14 0.9500
C15 H15 0.9500
C16 C20 1.5264(18)
C16 C17 1.5311(18)
C16 C23 1.5555(17)
C17 O1 1.1990(17)
C17 O2 1.3198(17)
C18 O2 1.4535(18)
C18 C19 1.486(2)
C18 H18A 0.9900
C18 H18B 0.9900
C19 H19A 0.9800
C19 H19B 0.9800
C19 H19C 0.9800
C20 C21 1.531(2)
C20 H20A 0.9900
C20 H20B 0.9900
C21 C22 1.520(2)
C21 H21A 0.9900
C21 H21B 0.9900
C22 C23 1.493(2)
C22 H22A 0.9900
C22 H22B 0.9900
C23 O3 1.2020(17)
